data_4103281
loop_
_publ_author_name
'Airon C. Soegiarto'
'Angiolina Comotti'
'Michael D. Ward'

_publ_section_title
;
 Controlled Orientation of Polyconjugated Guest Molecules in Tunable Host
 Cavities
;
_journal_name_full 'Journal of the American Chemical Society'
_journal_page_first 14603
_journal_page_last 14616
_journal_paper_doi 10.1021/ja106106d
_journal_volume 132
_journal_year 2010
_chemical_formula_moiety 'C12 H8 N2 O6 S2, C8 H6 S2, 2(C H6 N3)'
_chemical_formula_sum 'C22 H26 N8 O6 S4'
_chemical_formula_weight 626.75
_chemical_name_systematic
; 
 ? 
;
_space_group_IT_number 2
_symmetry_cell_setting triclinic
_symmetry_space_group_name_Hall '-P 1'
_symmetry_space_group_name_H-M 'P -1'
_atom_sites_solution_hydrogens geom
_atom_sites_solution_primary direct
_atom_sites_solution_secondary difmap
_audit_creation_method SHELXL-97
_cell_angle_alpha 93.882(3)
_cell_angle_beta 96.130(3)
_cell_angle_gamma 93.115(3)
_cell_formula_units_Z 1
_cell_length_a 6.1289(3)
_cell_length_b 7.1528(4)
_cell_length_c 15.7075(8)
_cell_measurement_reflns_used 5506
_cell_measurement_temperature 100(2)
_cell_measurement_theta_max 26.50
_cell_measurement_theta_min 3.23
_cell_volume 681.77(6)
_computing_cell_refinement 'Bruker Apex II'
_computing_data_collection 'Bruker Apex II'
_computing_data_reduction 'Bruker Apex II'
_computing_structure_refinement 'SHELXL-97 (Sheldrick, 2008)'
_computing_structure_solution 'SHELXS-97 (Sheldrick, 2008)'
_diffrn_ambient_temperature 100(2)
_diffrn_measured_fraction_theta_full 0.997
_diffrn_measured_fraction_theta_max 0.997
_diffrn_measurement_device_type 'Bruker Smart Apex II'
_diffrn_measurement_method 'phi and omega scans'
_diffrn_radiation_monochromator graphite
_diffrn_radiation_source 'fine-focus sealed tube'
_diffrn_radiation_type MoK\a
_diffrn_radiation_wavelength 0.71073
_diffrn_reflns_av_R_equivalents 0.0420
_diffrn_reflns_av_sigmaI/netI 0.0399
_diffrn_reflns_limit_h_max 7
_diffrn_reflns_limit_h_min -7
_diffrn_reflns_limit_k_max 8
_diffrn_reflns_limit_k_min -8
_diffrn_reflns_limit_l_max 18
_diffrn_reflns_limit_l_min -19
_diffrn_reflns_number 9953
_diffrn_reflns_theta_full 26.10
_diffrn_reflns_theta_max 26.10
_diffrn_reflns_theta_min 1.31
_exptl_absorpt_coefficient_mu 0.403
_exptl_absorpt_correction_T_max 0.9841
_exptl_absorpt_correction_T_min 0.8208
_exptl_absorpt_correction_type multi-scan
_exptl_absorpt_process_details SADABS
_exptl_crystal_colour orange
_exptl_crystal_density_diffrn 1.527
_exptl_crystal_density_method 'not measured'
_exptl_crystal_description needle
_exptl_crystal_F_000 326
_exptl_crystal_size_max 0.51
_exptl_crystal_size_mid 0.10
_exptl_crystal_size_min 0.04
_refine_diff_density_max 0.382
_refine_diff_density_min -0.528
_refine_diff_density_rms 0.071
_refine_ls_extinction_method none
_refine_ls_goodness_of_fit_ref 1.044
_refine_ls_hydrogen_treatment constr
_refine_ls_matrix_type full
_refine_ls_number_parameters 200
_refine_ls_number_reflns 2697
_refine_ls_number_restraints 6
_refine_ls_restrained_S_all 1.043
_refine_ls_R_factor_all 0.0436
_refine_ls_R_factor_gt 0.0378
_refine_ls_shift/su_max 0.001
_refine_ls_shift/su_mean 0.000
_refine_ls_structure_factor_coef Fsqd
_refine_ls_weighting_details 'calc w=1/[\s^2^(Fo^2^)+(0.0628P)^2^+0.3499P] where P=(Fo^2^+2Fc^2^)/3'
_refine_ls_weighting_scheme calc
_refine_ls_wR_factor_gt 0.1029
_refine_ls_wR_factor_ref 0.1071
_reflns_number_gt 2361
_reflns_number_total 2697
_reflns_threshold_expression >2sigma(I)
_cod_data_source_file ja106106d_si_006.cif
_cod_data_source_block GDS_6
_cod_database_code 4103281

loop_
_symmetry_equiv_pos_as_xyz
'x, y, z'
'-x, -y, -z'

loop_
_atom_site_label
_atom_site_type_symbol
_atom_site_fract_x
_atom_site_fract_y
_atom_site_fract_z
_atom_site_U_iso_or_equiv
_atom_site_adp_type
_atom_site_occupancy
_atom_site_symmetry_multiplicity
_atom_site_calc_flag
_atom_site_refinement_flags
_atom_site_disorder_assembly
_atom_site_disorder_group
S1 S 0.18655(7) 0.74703(6) 0.62650(3) 0.01153(15) Uani 1 1 d . . .
O1 O 0.4222(2) 0.76348(18) 0.61893(8) 0.0143(3) Uani 1 1 d . . .
O2 O 0.0620(2) 0.86592(19) 0.57021(8) 0.0163(3) Uani 1 1 d . . .
O3 O 0.0999(2) 0.55181(18) 0.61690(8) 0.0154(3) Uani 1 1 d . . .
C1 C 0.1536(3) 0.8299(3) 0.73291(11) 0.0133(4) Uani 1 1 d . . .
C2 C 0.3256(3) 0.9291(3) 0.78364(12) 0.0172(4) Uani 1 1 d . . .
H2 H 0.4617 0.9541 0.7615 0.021 Uiso 1 1 calc R . .
C3 C 0.2979(3) 0.9918(3) 0.86711(12) 0.0183(4) Uani 1 1 d . . .
H3 H 0.4146 1.0609 0.9024 0.022 Uiso 1 1 calc R . .
C4 C 0.0980(3) 0.9529(3) 0.89886(11) 0.0159(4) Uani 1 1 d . . .
C5 C -0.0751(3) 0.8544(3) 0.84748(12) 0.0177(4) Uani 1 1 d . . .
H5 H -0.2113 0.8295 0.8695 0.021 Uiso 1 1 calc R . .
C6 C -0.0484(3) 0.7929(3) 0.76432(11) 0.0166(4) Uani 1 1 d . . .
H6 H -0.1660 0.7260 0.7287 0.020 Uiso 1 1 calc R . .
N1 N 0.0901(3) 1.0215(2) 0.98621(10) 0.0184(4) Uani 1 1 d . . .
C7 C 0.5553(3) 0.2503(3) 0.58508(11) 0.0135(4) Uani 1 1 d . . .
N2 N 0.6507(3) 0.4212(2) 0.58548(10) 0.0165(3) Uani 1 1 d . . .
H2A H 0.5700 0.5192 0.5832 0.020 Uiso 1 1 calc R . .
H2B H 0.7947 0.4367 0.5880 0.020 Uiso 1 1 calc R . .
N3 N 0.6760(3) 0.1019(2) 0.58933(10) 0.0160(3) Uani 1 1 d . . .
H3A H 0.6118 -0.0112 0.5896 0.019 Uiso 1 1 calc R . .
H3B H 0.8201 0.1165 0.5919 0.019 Uiso 1 1 calc R . .
N4 N 0.3388(2) 0.2280(2) 0.58122(10) 0.0169(3) Uani 1 1 d . . .
H4A H 0.2587 0.3263 0.5789 0.020 Uiso 1 1 calc R . .
H4B H 0.2747 0.1148 0.5809 0.020 Uiso 1 1 calc R . .
S2 S 0.7577(2) 0.3858(3) 0.92936(9) 0.0221(3) Uani 0.767(2) 1 d PD A -1
C8 C 0.6708(10) 0.3731(7) 0.8210(2) 0.0210(9) Uani 0.767(2) 1 d PD A -1
H8 H 0.7558 0.3278 0.7777 0.025 Uiso 0.767(2) 1 calc PR A -1
C9 C 0.4662(10) 0.4355(11) 0.8050(4) 0.0239(10) Uani 0.767(2) 1 d PD A -1
H9 H 0.3881 0.4349 0.7494 0.029 Uiso 0.767(2) 1 calc PR A -1
C10 C 0.3854(7) 0.5002(7) 0.8799(3) 0.0218(10) Uani 0.767(2) 1 d PD A -1
H10 H 0.2488 0.5569 0.8797 0.026 Uiso 0.767(2) 1 calc PR A -1
S2' S 0.3313(7) 0.4877(8) 0.8748(3) 0.0221(3) Uani 0.233(2) 1 d PD A -2
C8' C 0.515(3) 0.415(4) 0.8044(12) 0.025(3) Uani 0.233(2) 1 d PD A -2
H8' H 0.4837 0.4084 0.7436 0.030 Uiso 0.233(2) 1 calc PR A -2
C9' C 0.706(3) 0.371(3) 0.8454(9) 0.025(3) Uani 0.233(2) 1 d PD A -2
H9' H 0.8219 0.3220 0.8171 0.030 Uiso 0.233(2) 1 calc PR A -2
C10' C 0.715(3) 0.404(4) 0.9348(12) 0.025(3) Uani 0.233(2) 1 d PD A -2
H10' H 0.8365 0.3814 0.9749 0.030 Uiso 0.233(2) 1 calc PR A -2
C11 C 0.5190(3) 0.4761(3) 0.95571(12) 0.0199(4) Uani 1 1 d . . .

loop_
_atom_site_aniso_label
_atom_site_aniso_U_11
_atom_site_aniso_U_22
_atom_site_aniso_U_33
_atom_site_aniso_U_23
_atom_site_aniso_U_13
_atom_site_aniso_U_12
S1 0.0155(2) 0.0103(3) 0.0093(2) 0.00107(16) 0.00394(16) 0.00054(17)
O1 0.0162(6) 0.0134(7) 0.0138(6) 0.0008(5) 0.0049(5) 0.0005(5)
O2 0.0207(7) 0.0164(8) 0.0132(6) 0.0043(5) 0.0035(5) 0.0050(5)
O3 0.0183(6) 0.0108(7) 0.0172(6) -0.0013(5) 0.0056(5) -0.0024(5)
C1 0.0200(9) 0.0098(9) 0.0111(8) 0.0022(7) 0.0049(7) 0.0027(7)
C2 0.0208(9) 0.0159(11) 0.0159(9) 0.0012(7) 0.0072(7) -0.0014(8)
C3 0.0232(10) 0.0162(11) 0.0150(9) -0.0012(7) 0.0034(7) -0.0026(8)
C4 0.0244(10) 0.0122(10) 0.0122(9) 0.0018(7) 0.0049(7) 0.0029(7)
C5 0.0198(9) 0.0196(11) 0.0154(9) 0.0030(8) 0.0071(7) 0.0030(8)
C6 0.0179(9) 0.0189(11) 0.0132(9) 0.0010(7) 0.0023(7) 0.0006(8)
N1 0.0258(8) 0.0170(9) 0.0132(8) 0.0012(6) 0.0058(6) 0.0017(7)
C7 0.0185(9) 0.0149(10) 0.0077(8) 0.0002(7) 0.0044(6) 0.0002(7)
N2 0.0169(8) 0.0118(9) 0.0207(8) 0.0000(6) 0.0034(6) 0.0002(6)
N3 0.0174(7) 0.0116(9) 0.0199(8) 0.0023(6) 0.0052(6) 0.0003(6)
N4 0.0179(8) 0.0096(8) 0.0236(8) 0.0009(6) 0.0046(6) 0.0008(6)
S2 0.0245(6) 0.0227(5) 0.0193(5) 0.0019(3) 0.0037(4) 0.0025(4)
C8 0.036(2) 0.0177(17) 0.0096(17) 0.0004(16) 0.0048(19) -0.0031(15)
C9 0.033(3) 0.022(2) 0.0167(17) 0.0065(14) -0.0003(16) 0.001(2)
C10 0.020(2) 0.0185(19) 0.0273(18) 0.0044(12) 0.0031(18) 0.0005(18)
S2' 0.0245(6) 0.0227(5) 0.0193(5) 0.0019(3) 0.0037(4) 0.0025(4)
C8' 0.032(7) 0.032(6) 0.011(5) 0.002(4) 0.001(4) -0.003(4)
C9' 0.032(7) 0.032(6) 0.011(5) 0.002(4) 0.001(4) -0.003(4)
C10' 0.032(7) 0.032(6) 0.011(5) 0.002(4) 0.001(4) -0.003(4)
C11 0.0280(10) 0.0133(10) 0.0183(10) 0.0013(8) 0.0037(8) -0.0024(8)

loop_
_atom_type_symbol
_atom_type_description
_atom_type_scat_dispersion_real
_atom_type_scat_dispersion_imag
_atom_type_scat_source
C C 0.0033 0.0016 'International Tables Vol C Tables 4.2.6.8 and 6.1.1.4'
H H 0.0000 0.0000 'International Tables Vol C Tables 4.2.6.8 and 6.1.1.4'
N N 0.0061 0.0033 'International Tables Vol C Tables 4.2.6.8 and 6.1.1.4'
O O 0.0106 0.0060 'International Tables Vol C Tables 4.2.6.8 and 6.1.1.4'
S S 0.1246 0.1234 'International Tables Vol C Tables 4.2.6.8 and 6.1.1.4'

loop_
_geom_angle_atom_site_label_1
_geom_angle_atom_site_label_2
_geom_angle_atom_site_label_3
_geom_angle
_geom_angle_site_symmetry_1
_geom_angle_site_symmetry_3
O2 S1 O3 112.71(8) . .
O2 S1 O1 112.67(8) . .
O3 S1 O1 111.88(8) . .
O2 S1 C1 106.44(8) . .
O3 S1 C1 106.07(8) . .
O1 S1 C1 106.49(8) . .
C2 C1 C6 120.99(16) . .
C2 C1 S1 120.16(14) . .
C6 C1 S1 118.86(14) . .
C1 C2 C3 119.50(17) . .
C1 C2 H2 120.3 . .
C3 C2 H2 120.2 . .
C2 C3 C4 119.59(17) . .
C2 C3 H3 120.2 . .
C4 C3 H3 120.2 . .
C5 C4 C3 120.76(17) . .
C5 C4 N1 124.64(17) . .
C3 C4 N1 114.60(17) . .
C6 C5 C4 119.74(17) . .
C6 C5 H5 120.1 . .
C4 C5 H5 120.1 . .
C5 C6 C1 119.42(17) . .
C5 C6 H6 120.3 . .
C1 C6 H6 120.3 . .
N1 N1 C4 113.0(2) 2_577 .
N4 C7 N2 119.69(17) . .
N4 C7 N3 119.91(17) . .
N2 C7 N3 120.40(17) . .
C7 N2 H2A 120.0 . .
C7 N2 H2B 120.0 . .
H2A N2 H2B 120.0 . .
C7 N3 H3A 120.0 . .
C7 N3 H3B 120.0 . .
H3A N3 H3B 120.0 . .
C7 N4 H4A 120.0 . .
C7 N4 H4B 120.0 . .
H4A N4 H4B 120.0 . .
C11 S2 C8 92.7(3) . .
C9 C8 S2 111.8(5) . .
C9 C8 H8 124.1 . .
S2 C8 H8 124.1 . .
C8 C9 C10 111.6(5) . .
C8 C9 H9 124.2 . .
C10 C9 H9 124.2 . .
C9 C10 C11 115.3(5) . .
C9 C10 H10 122.3 . .
C11 C10 H10 122.3 . .
C11 S2' C8' 90.2(7) . .
C9' C8' S2' 112.2(16) . .
C9' C8' H8' 123.9 . .
S2' C8' H8' 123.9 . .
C8' C9' C10' 112.7(19) . .
C8' C9' H9' 123.6 . .
C10' C9' H9' 123.6 . .
C11 C10' C9' 109.4(18) . .
C11 C10' H10' 125.3 . .
C9' C10' H10' 125.3 . .
C10' C11 C10 108.8(9) . .
C10' C11 C11 121.8(8) . 2_667
C10 C11 C11 129.2(3) . 2_667
C10' C11 S2' 115.1(8) . .
C11 C11 S2' 122.9(3) 2_667 .
C10 C11 S2 108.4(2) . .
C11 C11 S2 122.3(2) 2_667 .
S2' C11 S2 114.6(2) . .

loop_
_geom_bond_atom_site_label_1
_geom_bond_atom_site_label_2
_geom_bond_distance
_geom_bond_site_symmetry_2
S1 O2 1.4547(13) .
S1 O3 1.4590(13) .
S1 O1 1.4611(13) .
S1 C1 1.7710(18) .
C1 C2 1.383(3) .
C1 C6 1.399(2) .
C2 C3 1.387(3) .
C2 H2 0.9500 .
C3 C4 1.393(3) .
C3 H3 0.9500 .
C4 C5 1.390(3) .
C4 N1 1.432(2) .
C5 C6 1.379(3) .
C5 H5 0.9500 .
C6 H6 0.9500 .
N1 N1 1.259(3) 2_577
C7 N4 1.323(2) .
C7 N2 1.325(2) .
C7 N3 1.328(3) .
N2 H2A 0.8800 .
N2 H2B 0.8800 .
N3 H3A 0.8800 .
N3 H3B 0.8800 .
N4 H4A 0.8800 .
N4 H4B 0.8800 .
S2 C11 1.710(2) .
S2 C8 1.723(4) .
C8 C9 1.358(5) .
C8 H8 0.9500 .
C9 C10 1.384(7) .
C9 H9 0.9500 .
C10 C11 1.398(5) .
C10 H10 0.9500 .
S2' C11 1.631(5) .
S2' C8' 1.734(16) .
C8' C9' 1.338(15) .
C8' H8' 0.9500 .
C9' C10' 1.403(16) .
C9' H9' 0.9500 .
C10' C11 1.395(19) .
C10' H10' 0.9500 .
C11 C11 1.456(4) 2_667

loop_
_geom_hbond_atom_site_label_D
_geom_hbond_atom_site_label_H
_geom_hbond_atom_site_label_A
_geom_hbond_distance_DH
_geom_hbond_distance_HA
_geom_hbond_distance_DA
_geom_hbond_angle_DHA
_geom_hbond_site_symmetry_A
N2 H2A O1 0.88 2.08 2.930(2) 161.5 .
N2 H2B O3 0.88 2.00 2.840(2) 160.3 1_655
N3 H3A O1 0.88 2.04 2.897(2) 163.3 1_545
N3 H3B O2 0.88 2.42 3.009(2) 125.0 1_645
N4 H4A O3 0.88 2.02 2.862(2) 160.6 .
N4 H4B O2 0.88 2.13 3.002(2) 168.5 1_545
